data_8107554
loop_
_publ_author_name
'Shi, Zhen-Zhen'
'Chen, Jun-Ling'

_publ_section_title
;
 Crystal structure of triaqua-(5-bromoisophthalato-\k1
 O)-(2,2&#x2032;-bipyridine-\k2 N:N&#x2032;)nickel(II) hydrate,
 C18H19BrN2NiO8
;
_journal_issue 4
_journal_name_full 'Zeitschrift f\"ur Kristallographie - New Crystal Structures'
_journal_page_first 759
_journal_page_last 761
_journal_paper_doi 10.1515/ncrs-2023-0193
_journal_volume 238
_journal_year 2023
_chemical_formula_moiety 'C18 H19 Br N2 Ni O8'
_chemical_formula_sum 'C18 H19 Br N2 Ni O8'
_chemical_formula_weight 529.97
_space_group_crystal_system monoclinic
_space_group_IT_number 14
_space_group_name_Hall '-P 2yn'
_space_group_name_H-M_alt 'P 1 21/n 1'
_atom_sites_solution_hydrogens mixed
_cell_angle_alpha 90
_cell_angle_beta 102.674(2)
_cell_angle_gamma 90
_cell_formula_units_Z 4
_cell_length_a 16.7861(4)
_cell_length_b 7.0732(2)
_cell_length_c 17.1041(4)
_cell_measurement_reflns_used 8123
_cell_measurement_temperature 293(2)
_cell_measurement_theta_max 28.1630
_cell_measurement_theta_min 3.7710
_cell_volume 1981.31(9)
_computing_cell_refinement 'CrysAlisPro 1.171.39.46 (Rigaku OD, 2018)'
_computing_data_collection 'CrysAlisPro 1.171.39.46 (Rigaku OD, 2018)'
_computing_data_reduction 'CrysAlisPro 1.171.39.46 (Rigaku OD, 2018)'
_computing_molecular_graphics 'Bruker SHELXTL'
_computing_publication_material 'Bruker SHELXTL'
_computing_structure_refinement 'SHELXL-2016/4 (Sheldrick, 2016)'
_computing_structure_solution 'SHELXL-2016/4 (Sheldrick, 2016)'
_diffrn_ambient_temperature 293(2)
_diffrn_measured_fraction_theta_full 0.998
_diffrn_measured_fraction_theta_max 0.971
_diffrn_measurement_device_type 'SuperNova, Single source at offset/far, EosS2'
_diffrn_measurement_method '\w scans'
_diffrn_radiation_type MoK\a
_diffrn_radiation_wavelength 0.71073
_diffrn_reflns_av_R_equivalents 0.0344
_diffrn_reflns_av_unetI/netI 0.0320
_diffrn_reflns_Laue_measured_fraction_full 0.998
_diffrn_reflns_Laue_measured_fraction_max 0.971
_diffrn_reflns_limit_h_max 22
_diffrn_reflns_limit_h_min -22
_diffrn_reflns_limit_k_max 9
_diffrn_reflns_limit_k_min -9
_diffrn_reflns_limit_l_max 22
_diffrn_reflns_limit_l_min -22
_diffrn_reflns_number 24754
_diffrn_reflns_point_group_measured_fraction_full 0.998
_diffrn_reflns_point_group_measured_fraction_max 0.971
_diffrn_reflns_theta_full 25.242
_diffrn_reflns_theta_max 28.282
_diffrn_reflns_theta_min 3.266
_exptl_absorpt_coefficient_mu 3.046
_exptl_absorpt_correction_T_max 0.715
_exptl_absorpt_correction_T_min 0.628
_exptl_absorpt_correction_type multi-scan
_exptl_crystal_colour green
_exptl_crystal_density_diffrn 1.777
_exptl_crystal_description block
_exptl_crystal_F_000 1072
_exptl_crystal_size_max 0.160
_exptl_crystal_size_mid 0.130
_exptl_crystal_size_min 0.110
_exptl_transmission_factor_max 0.715
_exptl_transmission_factor_min 0.628
_refine_diff_density_max 0.762
_refine_diff_density_min -0.749
_refine_diff_density_rms 0.068
_refine_ls_extinction_coef .
_refine_ls_extinction_method none
_refine_ls_goodness_of_fit_ref 1.041
_refine_ls_hydrogen_treatment constr
_refine_ls_matrix_type full
_refine_ls_number_parameters 271
_refine_ls_number_reflns 4778
_refine_ls_number_restraints 12
_refine_ls_restrained_S_all 1.091
_refine_ls_R_factor_all 0.0491
_refine_ls_R_factor_gt 0.0340
_refine_ls_shift/su_max 0.001
_refine_ls_shift/su_mean 0.000
_refine_ls_structure_factor_coef Fsqd
_refine_ls_weighting_details 'w=1/[\s^2^(Fo^2^)+(0.0210P)^2^+1.6676P] where P=(Fo^2^+2Fc^2^)/3'
_refine_ls_weighting_scheme calc
_refine_ls_wR_factor_gt 0.0622
_refine_ls_wR_factor_ref 0.0670
_reflns_Friedel_coverage 0.000
_reflns_Friedel_fraction_full .
_reflns_Friedel_fraction_max .
_reflns_number_gt 3870
_reflns_number_total 4778
_reflns_threshold_expression 'I > 2\s(I)'
_cod_data_source_file suppl_j_ncrs-2023-0193_suppl_001.cif
_cod_data_source_block b
_cod_original_sg_symbol_H-M 'P 21/n'
_cod_database_code 8107554
_shelx_space_group_comment
;
The symmetry employed for this shelxl refinement is uniquely defined
by the following loop, which should always be used as a source of
symmetry information in preference to the above space-group names.
They are only intended as comments.
;
_shelx_estimated_absorpt_t_min 0.641
_shelx_estimated_absorpt_t_max 0.731

loop_
_space_group_symop_operation_xyz
'x, y, z'
'-x+1/2, y+1/2, -z+1/2'
'-x, -y, -z'
'x-1/2, -y-1/2, z-1/2'

loop_
_atom_site_label
_atom_site_type_symbol
_atom_site_fract_x
_atom_site_fract_y
_atom_site_fract_z
_atom_site_U_iso_or_equiv
_atom_site_adp_type
_atom_site_occupancy
_atom_site_site_symmetry_order
_atom_site_calc_flag
_atom_site_refinement_flags_posn
_atom_site_refinement_flags_adp
_atom_site_refinement_flags_occupancy
_atom_site_disorder_assembly
_atom_site_disorder_group
NI1 Ni 0.33684(2) 1.07445(4) 0.14136(2) 0.01964(8) Uani 1 1 d . . . . .
BR1 Br 0.19203(2) 1.18135(5) -0.30000(2) 0.04990(10) Uani 1 1 d . . . . .
C1 C 0.20546(13) 0.9468(3) -0.00024(12) 0.0228(5) Uani 1 1 d . . . . .
C2 C -0.06539(13) 0.9175(3) -0.19537(13) 0.0244(5) Uani 1 1 d . . . . .
C3 C 0.07152(13) 0.9414(3) -0.10048(13) 0.0221(5) Uani 1 1 d . . . . .
H3 H 0.047675 0.890781 -0.060926 0.026 Uiso 1 1 calc R U . . .
C4 C 0.02428(13) 0.9708(3) -0.17734(13) 0.0212(5) Uani 1 1 d . . . . .
C5 C 0.06055(13) 1.0416(3) -0.23659(13) 0.0236(5) Uani 1 1 d . . . . .
H5 H 0.029954 1.058407 -0.288452 0.028 Uiso 1 1 calc R U . . .
C6 C 0.14264(14) 1.0870(3) -0.21789(13) 0.0254(5) Uani 1 1 d . . . . .
C7 C 0.18975(13) 1.0642(3) -0.14137(13) 0.0252(5) Uani 1 1 d . . . . .
H7 H 0.244421 1.099800 -0.129423 0.030 Uiso 1 1 calc R U . . .
C8 C 0.15402(13) 0.9873(3) -0.08257(12) 0.0218(5) Uani 1 1 d . . . . .
C9 C 0.42733(15) 0.8404(3) 0.03833(14) 0.0304(5) Uani 1 1 d . . . . .
H9 H 0.378602 0.843468 -0.000061 0.036 Uiso 1 1 calc R U . . .
C10 C 0.49376(17) 0.7521(4) 0.01970(16) 0.0377(6) Uani 1 1 d . . . . .
H10 H 0.489879 0.694948 -0.029970 0.045 Uiso 1 1 calc R U . . .
C11 C 0.56618(17) 0.7501(4) 0.07623(17) 0.0404(7) Uani 1 1 d . . . . .
H11 H 0.612339 0.693376 0.064899 0.048 Uiso 1 1 calc R U . . .
C12 C 0.56952(15) 0.8332(4) 0.14982(16) 0.0351(6) Uani 1 1 d . . . . .
H12 H 0.618016 0.833179 0.188547 0.042 Uiso 1 1 calc R U . . .
C13 C 0.49986(13) 0.9171(3) 0.16565(13) 0.0240(5) Uani 1 1 d . . . . .
C14 C 0.49522(13) 0.9960(3) 0.24510(13) 0.0226(5) Uani 1 1 d . . . . .
C15 C 0.55870(14) 0.9867(4) 0.31251(14) 0.0309(6) Uani 1 1 d . . . . .
H15 H 0.609370 0.939335 0.308634 0.037 Uiso 1 1 calc R U . . .
C16 C 0.54585(16) 1.0484(4) 0.38521(15) 0.0349(6) Uani 1 1 d . . . . .
H16 H 0.587727 1.042484 0.430872 0.042 Uiso 1 1 calc R U . . .
C17 C 0.47086(16) 1.1183(4) 0.38963(14) 0.0347(6) Uani 1 1 d . . . . .
H17 H 0.460716 1.158522 0.438297 0.042 Uiso 1 1 calc R U . . .
C18 C 0.41069(15) 1.1279(3) 0.32029(13) 0.0289(5) Uani 1 1 d . . . . .
H18 H 0.360036 1.177161 0.323142 0.035 Uiso 1 1 calc R U . . .
N1 N 0.42989(11) 0.9225(3) 0.10967(11) 0.0234(4) Uani 1 1 d . . . . .
N2 N 0.42212(11) 1.0695(3) 0.24918(10) 0.0220(4) Uani 1 1 d . . . . .
O1 O 0.26058(9) 1.0658(2) 0.02784(8) 0.0260(4) Uani 1 1 d . . . . .
O2 O 0.19082(10) 0.7975(2) 0.03338(10) 0.0344(4) Uani 1 1 d . . . . .
O3 O -0.10405(10) 0.9301(2) -0.26776(9) 0.0337(4) Uani 1 1 d . . . . .
O4 O -0.09449(10) 0.8620(3) -0.13890(10) 0.0387(4) Uani 1 1 d . . . . .
O1W O 0.28337(9) 0.8334(2) 0.17719(9) 0.0262(4) Uani 1 1 d D . . . .
H1W H 0.253055 0.804945 0.136318 0.039 Uiso 1 1 d DR U . . .
H2W H 0.317384 0.745292 0.192319 0.039 Uiso 1 1 d DR U . . .
O2W O 0.39007(9) 1.3265(2) 0.11058(9) 0.0270(4) Uani 1 1 d D . . . .
H3W H 0.393383 1.399440 0.149563 0.041 Uiso 1 1 d DR U . . .
H4W H 0.359608 1.374911 0.077757 0.041 Uiso 1 1 d DR U . . .
O3W O 0.24901(9) 1.2458(2) 0.17049(9) 0.0299(4) Uani 1 1 d D . . . .
H5W H 0.256636 1.303046 0.210025 0.045 Uiso 1 1 d DR U . . .
H6W H 0.200234 1.201074 0.159778 0.045 Uiso 1 1 d DR U . . .
O4W O 0.26491(12) 0.4595(3) 0.98636(11) 0.0503(5) Uani 1 1 d D . . . .
H7W H 0.234325 0.528983 1.006682 0.075 Uiso 1 1 d DR U . . .
H8W H 0.242190 0.369072 1.002246 0.075 Uiso 1 1 d DR U . . .

loop_
_atom_site_aniso_label
_atom_site_aniso_U_11
_atom_site_aniso_U_22
_atom_site_aniso_U_33
_atom_site_aniso_U_23
_atom_site_aniso_U_13
_atom_site_aniso_U_12
NI1 0.01483(14) 0.02669(16) 0.01650(13) -0.00079(12) 0.00149(10) 0.00009(12)
BR1 0.03599(16) 0.0813(2) 0.03386(15) 0.01911(15) 0.01072(12) -0.00569(15)
C1 0.0196(11) 0.0269(13) 0.0200(10) -0.0033(9) 0.0004(8) 0.0043(10)
C2 0.0209(11) 0.0199(11) 0.0290(12) -0.0002(10) -0.0020(9) -0.0005(9)
C3 0.0220(11) 0.0215(11) 0.0214(10) -0.0002(9) 0.0021(9) -0.0017(9)
C4 0.0193(11) 0.0177(11) 0.0242(11) -0.0028(9) -0.0005(8) -0.0006(9)
C5 0.0236(12) 0.0256(13) 0.0188(10) 0.0013(9) -0.0017(9) 0.0007(9)
C6 0.0254(12) 0.0304(13) 0.0215(10) 0.0019(10) 0.0074(9) 0.0011(10)
C7 0.0176(11) 0.0280(13) 0.0287(12) -0.0015(10) 0.0022(9) -0.0009(10)
C8 0.0226(11) 0.0201(11) 0.0204(10) -0.0027(9) -0.0001(9) 0.0016(9)
C9 0.0327(13) 0.0318(14) 0.0279(12) -0.0035(11) 0.0092(10) -0.0014(11)
C10 0.0475(16) 0.0316(14) 0.0401(15) -0.0058(12) 0.0226(13) 0.0017(12)
C11 0.0381(16) 0.0382(15) 0.0525(16) 0.0020(13) 0.0266(13) 0.0099(12)
C12 0.0248(13) 0.0399(15) 0.0429(14) 0.0067(12) 0.0120(11) 0.0058(11)
C13 0.0199(11) 0.0235(12) 0.0296(11) 0.0037(10) 0.0078(9) -0.0003(9)
C14 0.0190(11) 0.0216(11) 0.0262(11) 0.0031(9) 0.0031(9) -0.0010(9)
C15 0.0191(11) 0.0318(14) 0.0378(14) 0.0057(11) -0.0027(10) 0.0011(10)
C16 0.0346(14) 0.0345(15) 0.0281(12) 0.0034(11) -0.0096(10) -0.0047(12)
C17 0.0451(16) 0.0352(15) 0.0210(11) -0.0015(10) 0.0010(11) -0.0033(12)
C18 0.0280(13) 0.0327(14) 0.0254(12) -0.0013(10) 0.0047(10) 0.0021(10)
N1 0.0216(10) 0.0242(10) 0.0252(9) 0.0000(8) 0.0066(8) 0.0001(8)
N2 0.0176(9) 0.0272(10) 0.0206(9) -0.0003(8) 0.0027(7) -0.0016(8)
O1 0.0240(8) 0.0308(9) 0.0194(7) 0.0005(7) -0.0033(6) -0.0064(7)
O2 0.0353(10) 0.0318(10) 0.0291(9) 0.0081(8) -0.0079(7) -0.0072(8)
O3 0.0258(9) 0.0402(10) 0.0280(8) 0.0068(8) -0.0093(7) -0.0114(8)
O4 0.0231(9) 0.0609(13) 0.0310(9) 0.0057(9) 0.0032(7) -0.0082(9)
O1W 0.0201(8) 0.0337(9) 0.0230(8) 0.0066(7) 0.0009(6) 0.0002(7)
O2W 0.0253(9) 0.0307(9) 0.0249(8) -0.0025(7) 0.0052(7) -0.0019(7)
O3W 0.0175(8) 0.0428(10) 0.0288(8) -0.0096(8) 0.0038(7) -0.0001(7)
O4W 0.0528(13) 0.0446(12) 0.0503(12) 0.0040(10) 0.0046(10) 0.0017(10)

loop_
_atom_type_symbol
_atom_type_description
_atom_type_scat_dispersion_real
_atom_type_scat_dispersion_imag
_atom_type_scat_source
C C 0.0033 0.0016 'International Tables Vol C Tables 4.2.6.8 and 6.1.1.4'
H H 0.0000 0.0000 'International Tables Vol C Tables 4.2.6.8 and 6.1.1.4'
N N 0.0061 0.0033 'International Tables Vol C Tables 4.2.6.8 and 6.1.1.4'
O O 0.0106 0.0060 'International Tables Vol C Tables 4.2.6.8 and 6.1.1.4'
Ni Ni 0.3393 1.1124 'International Tables Vol C Tables 4.2.6.8 and 6.1.1.4'
Br Br -0.2901 2.4595 'International Tables Vol C Tables 4.2.6.8 and 6.1.1.4'

loop_
_geom_angle_atom_site_label_1
_geom_angle_atom_site_label_2
_geom_angle_atom_site_label_3
_geom_angle
_geom_angle_site_symmetry_1
_geom_angle_site_symmetry_3
O3W NI1 N1 175.18(7) . .
O3W NI1 N2 100.76(7) . .
N1 NI1 N2 79.05(7) . .
O3W NI1 O1 85.20(6) . .
N1 NI1 O1 94.92(7) . .
N2 NI1 O1 173.94(7) . .
O3W NI1 O1W 91.90(7) . .
N1 NI1 O1W 92.91(7) . .
N2 NI1 O1W 88.99(7) . .
O1 NI1 O1W 91.94(6) . .
O3W NI1 O2W 85.86(6) . .
N1 NI1 O2W 89.32(7) . .
N2 NI1 O2W 89.35(7) . .
O1 NI1 O2W 89.97(6) . .
O1W NI1 O2W 176.93(6) . .
O2 C1 O1 125.98(19) . .
O2 C1 C8 117.30(19) . .
O1 C1 C8 116.7(2) . .
O4 C2 O3 125.3(2) . .
O4 C2 C4 117.66(19) . .
O3 C2 C4 117.0(2) . .
C8 C3 C4 120.4(2) . .
C8 C3 H3 119.8 . .
C4 C3 H3 119.8 . .
C5 C4 C3 119.6(2) . .
C5 C4 C2 121.13(19) . .
C3 C4 C2 119.3(2) . .
C6 C5 C4 119.37(19) . .
C6 C5 H5 120.3 . .
C4 C5 H5 120.3 . .
C7 C6 C5 121.7(2) . .
C7 C6 BR1 119.26(17) . .
C5 C6 BR1 118.99(16) . .
C6 C7 C8 118.9(2) . .
C6 C7 H7 120.6 . .
C8 C7 H7 120.6 . .
C3 C8 C7 119.96(19) . .
C3 C8 C1 120.0(2) . .
C7 C8 C1 120.0(2) . .
N1 C9 C10 122.7(2) . .
N1 C9 H9 118.6 . .
C10 C9 H9 118.6 . .
C9 C10 C11 118.5(2) . .
C9 C10 H10 120.7 . .
C11 C10 H10 120.7 . .
C10 C11 C12 119.3(2) . .
C10 C11 H11 120.4 . .
C12 C11 H11 120.4 . .
C11 C12 C13 119.5(2) . .
C11 C12 H12 120.3 . .
C13 C12 H12 120.3 . .
N1 C13 C12 121.0(2) . .
N1 C13 C14 115.33(19) . .
C12 C13 C14 123.6(2) . .
N2 C14 C15 121.1(2) . .
N2 C14 C13 115.01(18) . .
C15 C14 C13 123.8(2) . .
C16 C15 C14 119.4(2) . .
C16 C15 H15 120.3 . .
C14 C15 H15 120.3 . .
C17 C16 C15 119.4(2) . .
C17 C16 H16 120.3 . .
C15 C16 H16 120.3 . .
C16 C17 C18 118.6(2) . .
C16 C17 H17 120.7 . .
C18 C17 H17 120.7 . .
N2 C18 C17 122.8(2) . .
N2 C18 H18 118.6 . .
C17 C18 H18 118.6 . .
C13 N1 C9 118.9(2) . .
C13 N1 NI1 114.92(15) . .
C9 N1 NI1 126.03(16) . .
C18 N2 C14 118.67(19) . .
C18 N2 NI1 126.53(15) . .
C14 N2 NI1 114.80(14) . .
C1 O1 NI1 128.57(14) . .
NI1 O1W H1W 100.5 . .
NI1 O1W H2W 112.8 . .
H1W O1W H2W 109.9 . .
NI1 O2W H3W 106.3 . .
NI1 O2W H4W 108.3 . .
H3W O2W H4W 103.2 . .
NI1 O3W H5W 122.1 . .
NI1 O3W H6W 115.6 . .
H5W O3W H6W 110.2 . .
H7W O4W H8W 87.0 . .

loop_
_geom_bond_atom_site_label_1
_geom_bond_atom_site_label_2
_geom_bond_distance
_geom_bond_site_symmetry_2
NI1 O3W 2.0524(16) .
NI1 N1 2.0641(19) .
NI1 N2 2.0720(17) .
NI1 O1 2.0789(14) .
NI1 O1W 2.0807(16) .
NI1 O2W 2.1119(16) .
BR1 C6 1.902(2) .
C1 O2 1.252(3) .
C1 O1 1.265(3) .
C1 C8 1.509(3) .
C2 O4 1.238(3) .
C2 O3 1.269(3) .
C2 C4 1.516(3) .
C3 C8 1.390(3) .
C3 C4 1.394(3) .
C3 H3 0.9300 .
C4 C5 1.385(3) .
C5 C6 1.382(3) .
C5 H5 0.9300 .
C6 C7 1.382(3) .
C7 C8 1.390(3) .
C7 H7 0.9300 .
C9 N1 1.343(3) .
C9 C10 1.375(3) .
C9 H9 0.9300 .
C10 C11 1.377(4) .
C10 H10 0.9300 .
C11 C12 1.379(4) .
C11 H11 0.9300 .
C12 C13 1.390(3) .
C12 H12 0.9300 .
C13 N1 1.343(3) .
C13 C14 1.487(3) .
C14 N2 1.348(3) .
C14 C15 1.389(3) .
C15 C16 1.379(3) .
C15 H15 0.9300 .
C16 C17 1.370(4) .
C16 H16 0.9300 .
C17 C18 1.380(3) .
C17 H17 0.9300 .
C18 N2 1.338(3) .
C18 H18 0.9300 .
O1W H1W 0.7950 .
O1W H2W 0.8465 .
O2W H3W 0.8354 .
O2W H4W 0.7537 .
O3W H5W 0.7744 .
O3W H6W 0.8592 .
O4W H7W 0.8392 .
O4W H8W 0.8208 .
